data_9011419
loop_
_publ_author_name
'Allmann, R.'
'Lohse, H. N.'
'Hellner, E.'

_publ_section_title
;
 Die kristallstruktur des koenenits, eine doppelschichtstruktur mit zwei
 inkommensurablen teilgittern
 Note: one of two substructures in koenenite
;
_journal_name_full 'Zeitschrift fur Kristallographie'
_journal_page_first 7
_journal_page_last 22
_journal_volume 126
_journal_year 1968
_chemical_formula_sum 'Ca0.222 Cl2 Mg0.111 Na0.667'
_chemical_name_mineral Koenenite
_space_group_IT_number 166
_symmetry_space_group_name_Hall '-R 3 2"'
_symmetry_space_group_name_H-M 'R -3 m :H'
_cell_angle_alpha 90
_cell_angle_beta 90
_cell_angle_gamma 120
_cell_length_a 4.072
_cell_length_b 4.072
_cell_length_c 32.64
_cell_formula_units_Z 3
_cell_volume 468.701
_database_code_amcsd 0010653
_exptl_crystal_density_diffrn 1.040
_cod_original_sg_symbol_H-M 'R -3 m'
_cod_original_formula_sum '(Na.667 Ca.222 Mg.111) Cl2'
_cod_database_code 9011419

loop_
_space_group_symop_operation_xyz
x,y,z
2/3+x,1/3+y,1/3+z
1/3+x,2/3+y,2/3+z
x,x-y,z
2/3+x,1/3+x-y,1/3+z
1/3+x,2/3+x-y,2/3+z
y,x,-z
2/3+y,1/3+x,1/3-z
1/3+y,2/3+x,2/3-z
-x+y,y,z
2/3-x+y,1/3+y,1/3+z
1/3-x+y,2/3+y,2/3+z
-x,-x+y,-z
2/3-x,1/3-x+y,1/3-z
1/3-x,2/3-x+y,2/3-z
-y,-x,z
2/3-y,1/3-x,1/3+z
1/3-y,2/3-x,2/3+z
x-y,-y,-z
2/3+x-y,1/3-y,1/3-z
1/3+x-y,2/3-y,2/3-z
y,-x+y,-z
2/3+y,1/3-x+y,1/3-z
1/3+y,2/3-x+y,2/3-z
-x+y,-x,z
2/3-x+y,1/3-x,1/3+z
1/3-x+y,2/3-x,2/3+z
-x,-y,-z
2/3-x,1/3-y,1/3-z
1/3-x,2/3-y,2/3-z
-y,x-y,z
2/3-y,1/3+x-y,1/3+z
1/3-y,2/3+x-y,2/3+z
x-y,x,-z
2/3+x-y,1/3+x,1/3-z
1/3+x-y,2/3+x,2/3-z

loop_
_atom_site_aniso_label
_atom_site_aniso_U_11
_atom_site_aniso_U_22
_atom_site_aniso_U_33
_atom_site_aniso_U_12
_atom_site_aniso_U_13
_atom_site_aniso_U_23
Na 0.02660 0.02660 0.04177 0.01330 0.00000 0.00000
Ca 0.02660 0.02660 0.04177 0.01330 0.00000 0.00000
Mg 0.02660 0.02660 0.04177 0.01330 0.00000 0.00000
Cl 0.04813 0.04813 0.04053 0.02406 0.00000 0.00000

loop_
_atom_site_label
_atom_site_fract_x
_atom_site_fract_y
_atom_site_fract_z
_atom_site_occupancy
_atom_site_U_iso_or_equiv
Na 0.00000 0.00000 0.00000 0.66700 0.02913
Ca 0.00000 0.00000 0.00000 0.22200 0.02913
Mg 0.00000 0.00000 0.00000 0.11100 0.02913
Cl 0.66667 0.33333 0.04636 1.00000 0.04559

loop_
_cod_related_entry_id
_cod_related_entry_database
_cod_related_entry_code
1 AMCSD 0010653
